data_7218894
loop_
_publ_author_name
'Zhang, Lina'
'Lu, Shuting'
'Zhang, Chao'
'Du, Chenxia'
'Hou, Hongwei'

_publ_section_title
;
 Highly pH-dependent synthesis of two novel three-dimensional dysprosium
 complexes with interesting magnetic and luminescence properties
;
_journal_issue 4
_journal_name_full CrystEngComm
_journal_page_first 846
_journal_paper_doi 10.1039/C4CE02023E
_journal_volume 17
_journal_year 2015
_chemical_absolute_configuration ad
_chemical_formula_moiety 'C75 H60 Dy2 N2 O22, 3(C3 H7 N O), O'
_chemical_formula_sum 'C84 H83 Dy2 N5 O26'
_chemical_formula_weight 1903.54
_chemical_name_systematic
;
 ? 
;
_space_group_crystal_system orthorhombic
_space_group_IT_number 33
_space_group_name_Hall 'P 2c -2n'
_space_group_name_H-M_alt 'P n a 21'
_symmetry_space_group_name_Hall 'P 2c -2n'
_symmetry_space_group_name_H-M 'P n a 21'
_atom_sites_solution_hydrogens geom
_atom_sites_solution_primary direct
_atom_sites_solution_secondary difmap
_audit_creation_date 2014-10-26
_audit_creation_method
;
  Olex2 1.2
  (compiled 2012.05.09 svn.r2324, GUI svn.r4230)
;
_cell_angle_alpha 90.00
_cell_angle_beta 90.00
_cell_angle_gamma 90.00
_cell_formula_units_Z 4
_cell_length_a 19.1237(3)
_cell_length_b 14.4603(2)
_cell_length_c 30.6247(4)
_cell_measurement_reflns_used 9085
_cell_measurement_temperature 291(2)
_cell_measurement_theta_max 29.1774
_cell_measurement_theta_min 3.0785
_cell_volume 8468.8(2)
_computing_cell_refinement
;
CrysAlisPro, Agilent Technologies,
Version 1.171.35.15 (release 03-08-2011 CrysAlis171 .NET)
(compiled Aug  3 2011,13:03:54)
;
_computing_data_collection
;
CrysAlisPro, Agilent Technologies,
Version 1.171.35.15 (release 03-08-2011 CrysAlis171 .NET)
(compiled Aug  3 2011,13:03:54)
;
_computing_data_reduction
;
CrysAlisPro, Agilent Technologies,
Version 1.171.35.15 (release 03-08-2011 CrysAlis171 .NET)
(compiled Aug  3 2011,13:03:54)
;
_computing_molecular_graphics
;
O. V. Dolomanov, L. J. Bourhis, R. J. Gildea, J. A. K. Howard and H. Puschmann,
OLEX2: a complete structure solution, refinement and analysis program.
J. Appl. Cryst. (2009). 42, 339-341.
;
_computing_publication_material
;
O. V. Dolomanov, L. J. Bourhis, R. J. Gildea, J. A. K. Howard and H. Puschmann,
OLEX2: a complete structure solution, refinement and analysis program.
J. Appl. Cryst. (2009). 42, 339-341.
;
_computing_structure_refinement
;
XL, G.M. Sheldrick, Acta Cryst.
(2008). A64, 112-122
;
_computing_structure_solution
;
XS, G.M. Sheldrick, Acta Cryst.
(2008). A64, 112-122
;
_diffrn_ambient_temperature 291.15
_diffrn_detector_area_resol_mean 16.2312
_diffrn_measured_fraction_theta_full 0.980
_diffrn_measured_fraction_theta_max 0.980
_diffrn_measurement_details
;
  1 omega   54.00   92.00   0.5000   13.0000
omega____ theta____ kappa____ phi______ frames
    -       19.7885  178.0000  150.0000 76

  2 omega  -38.00   79.00   0.5000   13.0000
omega____ theta____ kappa____ phi______ frames
    -       19.7885    0.0000  -60.0000 234
;
_diffrn_measurement_device_type 'Xcalibur, Eos, Gemini'
_diffrn_measurement_method '\w scans'
_diffrn_orient_matrix_UB_11 0.0158706000
_diffrn_orient_matrix_UB_12 0.0443468000
_diffrn_orient_matrix_UB_13 0.0000498000
_diffrn_orient_matrix_UB_21 0.0249091000
_diffrn_orient_matrix_UB_22 -0.0154826000
_diffrn_orient_matrix_UB_23 -0.0155253000
_diffrn_orient_matrix_UB_31 -0.0224403000
_diffrn_orient_matrix_UB_32 0.0141450000
_diffrn_orient_matrix_UB_33 -0.0171823000
_diffrn_radiation_monochromator graphite
_diffrn_radiation_type 'Mo K\a'
_diffrn_radiation_wavelength 0.7107
_diffrn_reflns_av_R_equivalents 0.0302
_diffrn_reflns_av_unetI/netI 0.0467
_diffrn_reflns_limit_h_max 24
_diffrn_reflns_limit_h_min -14
_diffrn_reflns_limit_k_max 18
_diffrn_reflns_limit_k_min -11
_diffrn_reflns_limit_l_max 30
_diffrn_reflns_limit_l_min -39
_diffrn_reflns_number 24916
_diffrn_reflns_theta_full 27.10
_diffrn_reflns_theta_max 27.10
_diffrn_reflns_theta_min 3.08
_diffrn_source 'Enhance (Mo) X-ray Source'
_diffrn_source_current n/a
_diffrn_source_voltage n/a
_exptl_absorpt_coefficient_mu 1.831
_exptl_absorpt_correction_T_max 1.00000
_exptl_absorpt_correction_T_min 0.71030
_exptl_absorpt_correction_type multi-scan
_exptl_absorpt_process_details
;
CrysAlisPro, Agilent Technologies,
Version 1.171.35.15 (release 03-08-2011 CrysAlis171 .NET)
(compiled Aug  3 2011,13:03:54)
Empirical absorption correction using spherical harmonics,
 implemented in SCALE3 ABSPACK scaling algorithm.
;
_exptl_crystal_colour 'pale yellow'
_exptl_crystal_density_diffrn 1.491
_exptl_crystal_density_method 'not measured'
_exptl_crystal_description prism
_exptl_crystal_F_000 3840
_exptl_crystal_size_max 0.20
_exptl_crystal_size_mid 0.15
_exptl_crystal_size_min 0.11
_refine_diff_density_max 0.861
_refine_diff_density_min -0.734
_refine_diff_density_rms 0.093
_refine_ls_abs_structure_details 'Flack H D (1983), Acta Cryst. A39, 876-881'
_refine_ls_abs_structure_Flack 0.00(8)
_refine_ls_extinction_method none
_refine_ls_goodness_of_fit_ref 1.053
_refine_ls_hydrogen_treatment noref
_refine_ls_matrix_type full
_refine_ls_number_parameters 1015
_refine_ls_number_reflns 14672
_refine_ls_number_restraints 127
_refine_ls_restrained_S_all 1.057
_refine_ls_R_factor_all 0.0449
_refine_ls_R_factor_gt 0.0388
_refine_ls_shift/su_max 0.028
_refine_ls_shift/su_mean 0.007
_refine_ls_structure_factor_coef Fsqd
_refine_ls_weighting_details 'calc w=1/[\s^2^(Fo^2^)+(0.0483P)^2^+6.8098P] where P=(Fo^2^+2Fc^2^)/3'
_refine_ls_weighting_scheme calc
_refine_ls_wR_factor_gt 0.0935
_refine_ls_wR_factor_ref 0.0974
_reflns_number_gt 13436
_reflns_number_total 14672
_reflns_threshold_expression >2sigma(I)
_cod_data_source_file c4ce02023e2.cif
_cod_data_source_block dy-pna21
_cod_depositor_comments 'Adding full bibliography for 7218893--7218894.cif.'
_cod_database_code 7218894
_reflns_odcompleteness_completeness 99.70
_reflns_odcompleteness_iscentric 1
_reflns_odcompleteness_theta 26.32

loop_
_space_group_symop_id
_space_group_symop_operation_xyz
1 'x, y, z'
2 '-x, -y, z+1/2'
3 '-x+1/2, y+1/2, z+1/2'
4 'x+1/2, -y+1/2, z'

loop_
_atom_site_label
_atom_site_type_symbol
_atom_site_fract_x
_atom_site_fract_y
_atom_site_fract_z
_atom_site_U_iso_or_equiv
_atom_site_adp_type
_atom_site_occupancy
_atom_site_symmetry_multiplicity
_atom_site_calc_flag
_atom_site_refinement_flags
_atom_site_disorder_assembly
_atom_site_disorder_group
Dy1 Dy 0.358920(9) 0.537127(11) 0.536606(6) 0.02602(4) Uani 1 1 d . . .
Dy2 Dy 0.313808(9) 0.474681(11) 0.412364(7) 0.02774(4) Uani 1 1 d . . .
O1 O 0.33700(16) 0.63139(19) 0.42085(9) 0.0364(8) Uani 1 1 d . . .
O2 O 0.37956(14) 0.6603(2) 0.48754(9) 0.0330(7) Uani 1 1 d U . .
O3 O 0.40975(17) 0.8316(2) 0.50800(9) 0.0407(8) Uani 1 1 d . . .
H3 H 0.4008 0.7771 0.5126 0.061 Uiso 1 1 calc R . .
O4 O 0.76260(14) 0.9706(2) 0.48948(10) 0.0338(8) Uani 1 1 d . . .
O5 O 0.69696(15) 0.9802(2) 0.43130(11) 0.0418(9) Uani 1 1 d . . .
O6 O 0.56314(16) 0.9934(3) 0.43756(10) 0.0449(9) Uani 1 1 d . . .
H6 H 0.6016 0.9883 0.4259 0.067 Uiso 1 1 calc R . .
O7 O 0.33201(16) 0.3815(2) 0.52331(10) 0.0393(8) Uani 1 1 d . . .
O8 O 0.29265(16) 0.3463(2) 0.45666(10) 0.0380(8) Uani 1 1 d . . .
O9 O 0.26127(18) 0.1758(2) 0.43896(10) 0.0448(9) Uani 1 1 d . . .
H9 H 0.2423 0.2260 0.4353 0.067 Uiso 1 1 calc R . .
O10 O -0.08704(15) 0.0199(2) 0.45296(11) 0.0381(8) Uani 1 1 d . . .
O11 O -0.02495(15) -0.0016(2) 0.51170(10) 0.0396(8) Uani 1 1 d . . .
O12 O 0.11005(15) 0.0057(2) 0.50871(10) 0.0397(8) Uani 1 1 d . . .
H12 H 0.0717 0.0129 0.5201 0.060 Uiso 1 1 calc R . .
O13 O 0.3926(3) 0.4305(3) 0.30177(12) 0.0861(15) Uani 1 1 d . . .
O14 O 0.3402(2) 0.5328(2) 0.34455(11) 0.0493(10) Uani 1 1 d . . .
O15 O 0.29410(19) 0.6851(2) 0.31325(10) 0.0490(9) Uani 1 1 d . . .
H15 H 0.2957 0.6417 0.3304 0.073 Uiso 1 1 calc R . .
O16 O 0.08306(16) 0.9462(2) 0.09373(10) 0.0390(8) Uani 1 1 d . . .
O17 O 0.19057(16) 0.9905(2) 0.10618(11) 0.0397(8) Uani 1 1 d . . .
O18 O 0.25302(17) 0.9369(2) 0.17551(11) 0.0523(9) Uani 1 1 d . . .
H18 H 0.2500 0.9569 0.1505 0.078 Uiso 1 1 calc R . .
O19 O 0.42963(17) 0.6431(2) 0.57553(11) 0.0481(9) Uani 1 1 d U . .
O20 O 0.2340(2) 0.3993(3) 0.36752(14) 0.0822(14) Uani 1 1 d U . .
O21W O 0.28080(16) 0.6571(2) 0.55964(10) 0.0441(9) Uani 1 1 d . . .
H21A H 0.2734 0.6983 0.5382 0.066 Uiso 1 1 d R . .
H21B H 0.2979 0.6887 0.5825 0.066 Uiso 1 1 d R . .
O22W O 0.37879(19) 0.3534(2) 0.37930(11) 0.0511(10) Uani 1 1 d . . .
H22A H 0.4243 0.3469 0.3902 0.077 Uiso 1 1 d R . .
H22B H 0.3844 0.3620 0.3493 0.077 Uiso 1 1 d R . .
O23 O 0.4885(3) 0.2648(4) 0.41789(19) 0.1042(15) Uiso 1 1 d . . .
O24 O 0.6989(3) 0.7487(4) 0.50157(19) 0.1151(18) Uiso 1 1 d . . .
O25 O 0.7588(4) 0.7860(6) 0.6443(3) 0.172(3) Uiso 1 1 d . . .
O26 O 0.4521(8) 0.7014(14) 0.7077(5) 0.212(5) Uiso 0.580(9) 1 d P A 1
O26A O 0.5265(12) 0.7658(17) 0.7392(7) 0.212(5) Uiso 0.420(9) 1 d P A 2
N1 N 0.5348(2) 0.6998(3) 0.59746(19) 0.0993(17) Uani 1 1 d DU . .
N2 N 0.1474(2) 0.3179(3) 0.33734(18) 0.0844(15) Uani 1 1 d DU . .
N3 N 0.5282(2) 0.2530(4) 0.48552(14) 0.0764(15) Uiso 1 1 d D . .
N4 N 0.6368(2) 0.7484(4) 0.43978(14) 0.0677(13) Uiso 1 1 d D . .
N5 N 0.7136(5) 0.7774(5) 0.7161(2) 0.180(4) Uiso 1 1 d D . .
C1 C 0.4053(2) 0.8490(3) 0.46419(13) 0.0280(10) Uani 1 1 d . . .
C2 C 0.3846(2) 0.7801(3) 0.43412(13) 0.0282(10) Uani 1 1 d . . .
C3 C 0.3825(2) 0.8015(3) 0.39137(14) 0.0329(11) Uani 1 1 d . . .
H3A H 0.3707 0.7555 0.3715 0.039 Uiso 1 1 calc R . .
C4 C 0.3975(2) 0.8903(3) 0.37573(14) 0.0318(10) Uani 1 1 d . . .
C5 C 0.3935(3) 0.9103(3) 0.33020(15) 0.0432(13) Uani 1 1 d . . .
H5 H 0.3837 0.8631 0.3105 0.052 Uiso 1 1 calc R . .
C6 C 0.4039(3) 0.9974(4) 0.31555(19) 0.0594(16) Uani 1 1 d . . .
H6A H 0.4017 1.0100 0.2858 0.071 Uiso 1 1 calc R . .
C7 C 0.4181(3) 1.0691(4) 0.3456(2) 0.0622(16) Uani 1 1 d . . .
H7 H 0.4227 1.1294 0.3354 0.075 Uiso 1 1 calc R . .
C8 C 0.4253(3) 1.0521(3) 0.38906(19) 0.0491(14) Uani 1 1 d . . .
H8 H 0.4370 1.1001 0.4079 0.059 Uiso 1 1 calc R . .
C9 C 0.41493(19) 0.9603(2) 0.40603(16) 0.0331(11) Uani 1 1 d . . .
C10 C 0.42117(19) 0.9381(3) 0.45099(14) 0.0275(10) Uani 1 1 d . . .
C11 C 0.4405(2) 1.0096(3) 0.48547(16) 0.0349(11) Uani 1 1 d . . .
H11A H 0.4384 1.0704 0.4721 0.042 Uiso 1 1 calc R . .
H11B H 0.4052 1.0079 0.5082 0.042 Uiso 1 1 calc R . .
C12 C 0.5110(2) 0.9989(3) 0.50669(16) 0.0321(11) Uani 1 1 d . . .
C13 C 0.5199(2) 1.0065(3) 0.55331(14) 0.0374(12) Uani 1 1 d D . .
C14 C 0.4628(3) 1.0177(4) 0.58327(18) 0.0553(16) Uani 1 1 d D . .
H14 H 0.4173 1.0193 0.5727 0.066 Uiso 1 1 calc R . .
C15 C 0.4742(3) 1.0259(5) 0.6261(2) 0.072(2) Uani 1 1 d . . .
H15A H 0.4361 1.0346 0.6446 0.087 Uiso 1 1 calc R . .
C16 C 0.5410(3) 1.0221(5) 0.6444(2) 0.068(2) Uani 1 1 d . . .
H16 H 0.5472 1.0285 0.6744 0.082 Uiso 1 1 calc R . .
C17 C 0.5960(3) 1.0091(5) 0.61811(19) 0.0561(16) Uani 1 1 d . . .
H17 H 0.6404 1.0046 0.6303 0.067 Uiso 1 1 calc R . .
C18 C 0.5883(2) 1.0018(3) 0.57180(16) 0.0389(12) Uani 1 1 d . . .
C19 C 0.6456(2) 0.9906(3) 0.54496(16) 0.0380(12) Uani 1 1 d . . .
H19 H 0.6899 0.9872 0.5574 0.046 Uiso 1 1 calc R . .
C20 C 0.6392(2) 0.9844(3) 0.50022(16) 0.0308(11) Uani 1 1 d . . .
C21 C 0.5709(2) 0.9929(3) 0.48150(15) 0.0314(11) Uani 1 1 d . . .
C22 C 0.3658(2) 0.6837(3) 0.44898(14) 0.0286(9) Uani 1 1 d U . .
C23 C 0.7024(2) 0.9767(3) 0.47278(17) 0.0365(12) Uani 1 1 d . . .
C24 C 0.2675(2) 0.1587(3) 0.48255(15) 0.0321(10) Uani 1 1 d . . .
C25 C 0.2895(2) 0.2309(3) 0.51272(14) 0.0311(10) Uani 1 1 d . . .
C26 C 0.2967(2) 0.2114(3) 0.55562(15) 0.0383(12) Uani 1 1 d . . .
H26 H 0.3104 0.2582 0.5746 0.046 Uiso 1 1 calc R . .
C27 C 0.2839(2) 0.1215(3) 0.57255(15) 0.0365(11) Uani 1 1 d . . .
C28 C 0.2925(2) 0.1036(4) 0.61659(17) 0.0479(14) Uani 1 1 d . . .
H28 H 0.3050 0.1513 0.6354 0.057 Uiso 1 1 calc R . .
C29 C 0.2827(3) 0.0176(4) 0.6323(2) 0.0608(17) Uani 1 1 d . . .
H29 H 0.2876 0.0060 0.6621 0.073 Uiso 1 1 calc R . .
C30 C 0.2651(3) -0.0552(4) 0.6034(2) 0.0689(18) Uani 1 1 d . . .
H30 H 0.2611 -0.1152 0.6141 0.083 Uiso 1 1 calc R . .
C31 C 0.2545(3) -0.0394(3) 0.5617(2) 0.0491(15) Uani 1 1 d . . .
H31 H 0.2409 -0.0882 0.5439 0.059 Uiso 1 1 calc R . .
C32 C 0.2629(2) 0.0507(3) 0.54271(18) 0.0372(11) Uani 1 1 d . . .
C33 C 0.2536(2) 0.0703(3) 0.49752(16) 0.0336(11) Uani 1 1 d . . .
C34 C 0.2352(2) -0.0024(3) 0.46406(17) 0.0402(13) Uani 1 1 d . . .
H34A H 0.2360 -0.0621 0.4785 0.048 Uiso 1 1 calc R . .
H34B H 0.2719 -0.0030 0.4422 0.048 Uiso 1 1 calc R . .
C35 C 0.1657(2) 0.0067(3) 0.44055(16) 0.0339(11) Uani 1 1 d . . .
C36 C 0.1593(2) 0.0032(4) 0.39425(17) 0.0397(13) Uani 1 1 d U . .
C37 C 0.2184(3) 0.0000(4) 0.3652(2) 0.0571(16) Uani 1 1 d . . .
H37 H 0.2632 0.0063 0.3766 0.068 Uiso 1 1 calc R . .
C38 C 0.2102(3) -0.0121(5) 0.3212(2) 0.070(2) Uani 1 1 d . . .
H38 H 0.2497 -0.0172 0.3037 0.085 Uiso 1 1 calc R . .
C39 C 0.1439(4) -0.0169(5) 0.3018(2) 0.079(2) Uani 1 1 d . . .
H39 H 0.1390 -0.0243 0.2718 0.094 Uiso 1 1 calc R . .
C40 C 0.0866(3) -0.0102(5) 0.3284(2) 0.0666(19) Uani 1 1 d . . .
H40 H 0.0423 -0.0117 0.3159 0.080 Uiso 1 1 calc R . .
C41 C 0.0923(3) -0.0012(4) 0.37395(16) 0.0423(13) Uani 1 1 d U . .
C42 C 0.0330(2) 0.0047(3) 0.40001(14) 0.0367(12) Uani 1 1 d . . .
H42 H -0.0108 0.0056 0.3867 0.044 Uiso 1 1 calc R . .
C43 C 0.0369(2) 0.0092(3) 0.44466(15) 0.0312(11) Uani 1 1 d . . .
C44 C 0.1030(2) 0.0074(3) 0.46462(14) 0.0293(10) Uani 1 1 d . . .
C45 C 0.3059(2) 0.3277(3) 0.49727(15) 0.0315(11) Uani 1 1 d . . .
C46 C -0.0284(2) 0.0096(3) 0.47124(16) 0.0329(11) Uani 1 1 d . . .
C47 C 0.3197(2) 0.6572(3) 0.27317(14) 0.0407(12) Uani 1 1 d . . .
C48 C 0.3542(3) 0.5700(4) 0.26945(16) 0.0466(14) Uani 1 1 d . . .
C49 C 0.3799(3) 0.5448(4) 0.23014(17) 0.0491(14) Uani 1 1 d . . .
H49 H 0.4018 0.4876 0.2276 0.059 Uiso 1 1 calc R . .
C50 C 0.3748(3) 0.6012(4) 0.19305(15) 0.0475(14) Uani 1 1 d . . .
C51 C 0.4027(3) 0.5752(5) 0.15207(19) 0.0680(18) Uani 1 1 d U . .
H51 H 0.4245 0.5180 0.1491 0.082 Uiso 1 1 calc R . .
C52 C 0.3983(3) 0.6329(5) 0.11662(18) 0.0709(19) Uani 1 1 d U . .
H52 H 0.4158 0.6148 0.0896 0.085 Uiso 1 1 calc R . .
C53 C 0.3676(3) 0.7180(5) 0.12181(18) 0.0647(18) Uani 1 1 d . . .
H53 H 0.3658 0.7571 0.0977 0.078 Uiso 1 1 calc R . .
C54 C 0.3396(2) 0.7487(4) 0.16020(15) 0.0491(14) Uani 1 1 d . . .
H54 H 0.3204 0.8077 0.1622 0.059 Uiso 1 1 calc R . .
C55 C 0.3403(2) 0.6880(4) 0.19759(15) 0.0450(13) Uani 1 1 d . . .
C56 C 0.3117(2) 0.7161(3) 0.23755(14) 0.0378(12) Uani 1 1 d . . .
C57 C 0.2717(3) 0.8063(3) 0.24298(15) 0.0456(13) Uani 1 1 d . . .
H57A H 0.2606 0.8139 0.2737 0.055 Uiso 1 1 calc R . .
H57B H 0.3025 0.8568 0.2348 0.055 Uiso 1 1 calc R . .
C58 C 0.2045(2) 0.8155(3) 0.21692(14) 0.0381(12) Uani 1 1 d . . .
C59 C 0.1448(2) 0.7592(3) 0.22708(15) 0.0390(12) Uani 1 1 d . . .
C60 C 0.1414(3) 0.7001(4) 0.26375(16) 0.0588(16) Uani 1 1 d . . .
H60 H 0.1797 0.6957 0.2823 0.071 Uiso 1 1 calc R . .
C61 C 0.0824(3) 0.6488(4) 0.27256(19) 0.0733(18) Uani 1 1 d . . .
H61 H 0.0821 0.6089 0.2964 0.088 Uiso 1 1 calc R . .
C62 C 0.0239(3) 0.6558(4) 0.2466(2) 0.0733(19) Uani 1 1 d . . .
H62 H -0.0160 0.6218 0.2532 0.088 Uiso 1 1 calc R . .
C63 C 0.0248(3) 0.7128(4) 0.21130(18) 0.0638(17) Uani 1 1 d . . .
H63 H -0.0148 0.7172 0.1938 0.077 Uiso 1 1 calc R . .
C64 C 0.0838(2) 0.7648(3) 0.20062(15) 0.0424(12) Uani 1 1 d . . .
C65 C 0.0827(2) 0.8266(3) 0.16459(16) 0.0456(13) Uani 1 1 d . . .
H65 H 0.0435 0.8292 0.1467 0.055 Uiso 1 1 calc R . .
C66 C 0.1389(2) 0.8824(3) 0.15594(15) 0.0353(11) Uani 1 1 d . . .
C67 C 0.1991(2) 0.8786(3) 0.18346(15) 0.0370(11) Uani 1 1 d . . .
C68 C 0.3649(3) 0.5048(4) 0.30747(18) 0.0538(16) Uani 1 1 d . . .
C69 C 0.1363(2) 0.9430(3) 0.11668(15) 0.0325(11) Uani 1 1 d . . .
C70 C 0.4911(3) 0.6334(4) 0.5844(2) 0.0679(18) Uani 1 1 d DU B .
H70 H 0.5095 0.5741 0.5817 0.081 Uiso 1 1 calc R . .
C71 C 0.6099(3) 0.7057(10) 0.6056(6) 0.120(3) Uani 0.484(9) 1 d PDU B 1
H71A H 0.6188 0.6960 0.6361 0.180 Uiso 0.484(9) 1 calc PR B 1
H71B H 0.6265 0.7658 0.5973 0.180 Uiso 0.484(9) 1 calc PR B 1
H71C H 0.6337 0.6593 0.5889 0.180 Uiso 0.484(9) 1 calc PR B 1
C71A C 0.6062(4) 0.6633(7) 0.6041(6) 0.120(3) Uani 0.516(9) 1 d PDU B 2
H71D H 0.6122 0.6463 0.6342 0.180 Uiso 0.516(9) 1 calc PR B 2
H71E H 0.6398 0.7099 0.5965 0.180 Uiso 0.516(9) 1 calc PR B 2
H71F H 0.6130 0.6099 0.5859 0.180 Uiso 0.516(9) 1 calc PR B 2
C72 C 0.4932(5) 0.7813(7) 0.6116(5) 0.110(2) Uani 0.484(9) 1 d PDU B 1
H72A H 0.4572 0.7934 0.5906 0.165 Uiso 0.484(9) 1 calc PR B 1
H72B H 0.5232 0.8342 0.6140 0.165 Uiso 0.484(9) 1 calc PR B 1
H72C H 0.4723 0.7687 0.6395 0.165 Uiso 0.484(9) 1 calc PR B 1
C72A C 0.5294(6) 0.7960(5) 0.5847(5) 0.110(2) Uani 0.516(9) 1 d PDU B 2
H72D H 0.5552 0.8059 0.5582 0.165 Uiso 0.516(9) 1 calc PR B 2
H72E H 0.5482 0.8345 0.6074 0.165 Uiso 0.516(9) 1 calc PR B 2
H72F H 0.4811 0.8115 0.5800 0.165 Uiso 0.516(9) 1 calc PR B 2
C73 C 0.2077(3) 0.3319(5) 0.3576(2) 0.079(2) Uani 1 1 d DU C .
H73 H 0.2322 0.2785 0.3649 0.095 Uiso 1 1 calc R . .
C74 C 0.0973(5) 0.3909(5) 0.3314(6) 0.123(4) Uani 0.516(10) 1 d PDU C 2
H74A H 0.0654 0.3917 0.3556 0.185 Uiso 0.516(10) 1 calc PR C 2
H74B H 0.0717 0.3805 0.3048 0.185 Uiso 0.516(10) 1 calc PR C 2
H74C H 0.1212 0.4491 0.3297 0.185 Uiso 0.516(10) 1 calc PR C 2
C74A C 0.1260(8) 0.4068(4) 0.3180(5) 0.123(4) Uani 0.484(10) 1 d PDU C 1
H74D H 0.0908 0.4348 0.3360 0.185 Uiso 0.484(10) 1 calc PR C 1
H74E H 0.1076 0.3964 0.2893 0.185 Uiso 0.484(10) 1 calc PR C 1
H74F H 0.1658 0.4472 0.3162 0.185 Uiso 0.484(10) 1 calc PR C 1
C75 C 0.1298(7) 0.2229(4) 0.3261(5) 0.097(2) Uani 0.516(10) 1 d PDU C 1
H75A H 0.1675 0.1958 0.3099 0.146 Uiso 0.516(10) 1 calc PR C 1
H75B H 0.0880 0.2223 0.3087 0.146 Uiso 0.516(10) 1 calc PR C 1
H75C H 0.1221 0.1881 0.3524 0.146 Uiso 0.516(10) 1 calc PR C 1
C75A C 0.0963(5) 0.2429(5) 0.3338(5) 0.097(2) Uani 0.484(10) 1 d PDU C 2
H75D H 0.1183 0.1894 0.3213 0.146 Uiso 0.484(10) 1 calc PR C 2
H75E H 0.0583 0.2622 0.3155 0.146 Uiso 0.484(10) 1 calc PR C 2
H75F H 0.0787 0.2278 0.3623 0.146 Uiso 0.484(10) 1 calc PR C 2
C76 C 0.4753(4) 0.2636(6) 0.4554(2) 0.102(3) Uiso 1 1 d D . .
H76 H 0.4292 0.2696 0.4646 0.123 Uiso 1 1 calc R . .
C77 C 0.4955(4) 0.2515(6) 0.5294(2) 0.118(3) Uiso 1 1 d D . .
H77A H 0.4460 0.2420 0.5264 0.177 Uiso 1 1 calc R . .
H77B H 0.5039 0.3095 0.5438 0.177 Uiso 1 1 calc R . .
H77C H 0.5154 0.2023 0.5463 0.177 Uiso 1 1 calc R . .
C78 C 0.6011(3) 0.2447(8) 0.4931(4) 0.153(4) Uiso 1 1 d D . .
H78A H 0.6177 0.2991 0.5078 0.229 Uiso 1 1 calc R . .
H78B H 0.6250 0.2382 0.4657 0.229 Uiso 1 1 calc R . .
H78C H 0.6099 0.1914 0.5109 0.229 Uiso 1 1 calc R . .
C79 C 0.6948(3) 0.7516(6) 0.4630(3) 0.101(3) Uiso 1 1 d D . .
H79 H 0.7366 0.7566 0.4477 0.121 Uiso 1 1 calc R . .
C80 C 0.5676(4) 0.7456(8) 0.4562(3) 0.147(4) Uiso 1 1 d D . .
H80A H 0.5688 0.7421 0.4875 0.221 Uiso 1 1 calc R . .
H80B H 0.5439 0.6923 0.4447 0.221 Uiso 1 1 calc R . .
H80C H 0.5431 0.8006 0.4474 0.221 Uiso 1 1 calc R . .
C81 C 0.6298(7) 0.7550(11) 0.3926(2) 0.216(7) Uiso 1 1 d D . .
H81A H 0.6735 0.7394 0.3791 0.324 Uiso 1 1 calc R . .
H81B H 0.6170 0.8170 0.3848 0.324 Uiso 1 1 calc R . .
H81C H 0.5942 0.7130 0.3828 0.324 Uiso 1 1 calc R . .
C82 C 0.7319(6) 0.8176(9) 0.6777(3) 0.181(5) Uiso 1 1 d D . .
H82 H 0.7225 0.8807 0.6764 0.218 Uiso 1 1 calc R . .
C83 C 0.7279(9) 0.6791(6) 0.7254(5) 0.270(9) Uiso 1 1 d D . .
H83A H 0.6996 0.6410 0.7068 0.404 Uiso 1 1 calc R . .
H83B H 0.7169 0.6662 0.7554 0.404 Uiso 1 1 calc R . .
H83C H 0.7764 0.6662 0.7202 0.404 Uiso 1 1 calc R . .
C84 C 0.6907(9) 0.8196(12) 0.7573(4) 0.317(11) Uiso 1 1 d D . .
H84A H 0.7208 0.7997 0.7806 0.476 Uiso 1 1 calc R . .
H84B H 0.6436 0.8010 0.7635 0.476 Uiso 1 1 calc R . .
H84C H 0.6927 0.8857 0.7548 0.476 Uiso 1 1 calc R . .

loop_
_atom_site_aniso_label
_atom_site_aniso_U_11
_atom_site_aniso_U_22
_atom_site_aniso_U_33
_atom_site_aniso_U_23
_atom_site_aniso_U_13
_atom_site_aniso_U_12
Dy1 0.02197(7) 0.02975(7) 0.02635(8) 0.00647(9) -0.00040(9) -0.00279(7)
Dy2 0.02530(8) 0.02985(7) 0.02807(9) 0.00365(9) -0.00176(9) -0.00314(7)
O1 0.0441(15) 0.0344(14) 0.0306(16) 0.0069(13) -0.0033(14) -0.0017(13)
O2 0.0341(14) 0.0342(14) 0.0306(14) 0.0084(12) -0.0026(13) -0.0061(13)
O3 0.0522(18) 0.0422(16) 0.0278(15) 0.0014(14) -0.0044(15) -0.0086(15)
O4 0.0166(13) 0.0439(16) 0.0409(17) -0.0058(13) -0.0024(13) 0.0027(12)
O5 0.0246(15) 0.059(2) 0.0417(19) -0.0059(15) -0.0025(14) 0.0031(14)
O6 0.0238(15) 0.077(2) 0.0334(17) 0.0027(17) -0.0046(14) -0.0035(16)
O7 0.0427(15) 0.0304(14) 0.0447(19) 0.0077(13) -0.0075(15) -0.0077(13)
O8 0.0460(17) 0.0320(14) 0.0359(17) 0.0035(13) 0.0011(15) -0.0099(14)
O9 0.060(2) 0.0342(15) 0.0404(18) 0.0031(14) -0.0010(16) -0.0112(16)
O10 0.0228(14) 0.0387(16) 0.053(2) -0.0022(14) -0.0034(15) -0.0017(13)
O11 0.0223(15) 0.0587(18) 0.0379(18) -0.0013(16) 0.0033(14) -0.0031(15)
O12 0.0218(14) 0.0624(19) 0.0348(17) -0.0006(16) 0.0011(14) 0.0039(15)
O13 0.154(4) 0.062(2) 0.042(2) 0.0177(19) 0.025(2) 0.053(3)
O14 0.078(2) 0.0458(18) 0.0239(16) 0.0080(14) 0.0023(18) 0.0063(17)
O15 0.077(2) 0.0447(17) 0.0256(16) 0.0072(14) -0.0057(17) 0.0140(18)
O16 0.0306(15) 0.0505(17) 0.0358(17) 0.0169(14) -0.0026(14) -0.0005(14)
O17 0.0363(17) 0.0482(16) 0.0345(17) 0.0215(15) -0.0043(14) -0.0072(15)
O18 0.0533(19) 0.0541(18) 0.049(2) 0.0256(16) -0.0220(17) -0.0203(17)
O19 0.0468(16) 0.0469(18) 0.051(2) -0.0067(16) -0.0198(16) -0.0042(16)
O20 0.060(2) 0.101(3) 0.085(3) -0.043(2) -0.010(2) -0.026(2)
O21W 0.0471(18) 0.0420(17) 0.0433(18) 0.0049(15) -0.0010(16) 0.0112(15)
O22W 0.065(2) 0.0515(19) 0.0370(18) 0.0032(16) 0.0004(17) 0.0190(18)
N1 0.095(3) 0.092(3) 0.110(3) 0.004(3) -0.047(3) -0.023(3)
N2 0.075(3) 0.086(3) 0.093(3) -0.019(3) -0.022(3) -0.017(3)
C1 0.0204(18) 0.0316(19) 0.032(2) -0.0006(17) -0.0044(17) 0.0012(16)
C2 0.0208(18) 0.0293(18) 0.035(2) 0.0051(17) 0.0005(17) -0.0067(16)
C3 0.035(2) 0.030(2) 0.034(2) -0.0006(18) -0.0112(19) -0.0032(18)
C4 0.031(2) 0.033(2) 0.032(2) 0.0099(18) -0.0034(19) -0.0027(18)
C5 0.051(3) 0.046(2) 0.033(2) 0.006(2) -0.006(2) -0.008(2)
C6 0.064(4) 0.065(3) 0.049(3) 0.036(3) -0.005(3) -0.002(3)
C7 0.056(3) 0.044(2) 0.087(4) 0.037(3) 0.000(3) -0.001(3)
C8 0.049(3) 0.034(2) 0.065(3) 0.006(2) -0.005(3) -0.008(2)
C9 0.0199(17) 0.0291(18) 0.050(3) 0.0089(19) -0.009(2) -0.0045(14)
C10 0.0144(17) 0.0349(19) 0.033(2) -0.0008(18) -0.0027(17) -0.0004(16)
C11 0.0196(19) 0.038(2) 0.047(3) -0.006(2) -0.003(2) 0.0024(18)
C12 0.024(2) 0.0228(17) 0.049(3) -0.0087(19) -0.004(2) -0.0034(16)
C13 0.040(2) 0.035(2) 0.037(2) -0.0058(19) 0.002(2) -0.009(2)
C14 0.033(3) 0.081(4) 0.052(3) -0.010(3) 0.008(3) 0.000(3)
C15 0.051(3) 0.111(5) 0.055(4) -0.028(3) 0.012(3) 0.008(3)
C16 0.045(3) 0.111(5) 0.049(3) -0.020(3) -0.001(3) -0.002(3)
C17 0.034(3) 0.087(4) 0.048(3) -0.005(3) -0.002(3) -0.003(3)
C18 0.034(2) 0.044(2) 0.038(3) -0.010(2) 0.002(2) 0.000(2)
C19 0.0207(18) 0.044(2) 0.049(3) -0.003(2) -0.005(2) 0.0006(18)
C20 0.0204(19) 0.0294(19) 0.043(3) -0.0022(19) -0.0032(19) 0.0026(17)
C21 0.0180(18) 0.0331(19) 0.043(3) -0.005(2) -0.0036(19) 0.0010(17)
C22 0.0226(19) 0.0284(18) 0.035(2) 0.0005(17) -0.0014(18) -0.0010(16)
C23 0.024(2) 0.035(2) 0.051(3) -0.007(2) -0.006(2) -0.0039(18)
C24 0.0191(18) 0.035(2) 0.042(2) 0.0057(19) 0.0050(19) -0.0016(17)
C25 0.0243(19) 0.0290(19) 0.040(2) 0.0050(18) 0.0034(19) -0.0031(17)
C26 0.034(2) 0.035(2) 0.045(3) 0.006(2) 0.007(2) -0.0011(19)
C27 0.0209(19) 0.039(2) 0.050(3) 0.008(2) -0.001(2) 0.0001(18)
C28 0.035(2) 0.063(3) 0.046(3) 0.016(3) -0.004(2) -0.002(2)
C29 0.050(3) 0.078(4) 0.055(3) 0.025(3) -0.005(3) -0.003(3)
C30 0.073(4) 0.058(3) 0.075(4) 0.037(3) -0.004(3) -0.011(3)
C31 0.040(3) 0.036(2) 0.071(4) 0.017(2) -0.013(3) -0.006(2)
C32 0.0245(18) 0.0316(18) 0.056(3) 0.011(2) 0.001(2) 0.0049(16)
C33 0.0150(18) 0.0255(19) 0.060(3) 0.007(2) 0.001(2) -0.0019(16)
C34 0.026(2) 0.032(2) 0.063(3) 0.002(2) -0.004(2) 0.0009(19)
C35 0.030(2) 0.0227(18) 0.048(3) -0.0029(19) 0.001(2) -0.0008(18)
C36 0.0151(18) 0.043(2) 0.061(3) 0.003(2) 0.007(2) 0.0091(19)
C37 0.041(3) 0.069(3) 0.061(4) 0.004(3) 0.014(3) 0.011(3)
C38 0.044(3) 0.102(5) 0.065(4) -0.009(4) 0.026(3) 0.017(3)
C39 0.081(5) 0.114(5) 0.041(3) -0.014(3) 0.018(3) 0.020(4)
C40 0.050(3) 0.100(4) 0.050(3) -0.026(3) 0.004(3) 0.000(3)
C41 0.038(2) 0.050(2) 0.039(3) -0.008(2) 0.003(2) 0.004(2)
C42 0.026(2) 0.047(2) 0.037(3) -0.006(2) -0.0034(19) 0.0057(19)
C43 0.026(2) 0.0315(19) 0.036(2) -0.0090(19) 0.002(2) 0.0000(18)
C44 0.027(2) 0.0309(19) 0.030(2) -0.0045(18) 0.0019(19) 0.0031(17)
C45 0.0230(19) 0.0268(19) 0.045(3) 0.0011(18) 0.0002(19) -0.0009(16)
C46 0.0155(18) 0.036(2) 0.047(3) -0.008(2) -0.0019(19) -0.0031(16)
C47 0.047(3) 0.049(3) 0.026(2) -0.002(2) -0.009(2) -0.007(2)
C48 0.053(3) 0.055(3) 0.031(2) 0.003(2) 0.003(2) -0.001(3)
C49 0.056(3) 0.058(3) 0.033(3) -0.003(2) 0.002(3) 0.005(3)
C50 0.050(3) 0.063(3) 0.030(2) 0.001(2) 0.001(2) -0.007(3)
C51 0.084(4) 0.075(4) 0.045(3) -0.003(3) 0.012(3) -0.002(4)
C52 0.083(4) 0.096(5) 0.034(3) 0.008(3) 0.009(3) 0.005(4)
C53 0.056(3) 0.102(5) 0.037(3) 0.020(3) 0.004(3) -0.004(3)
C54 0.040(2) 0.069(3) 0.038(3) 0.018(3) -0.004(2) -0.005(2)
C55 0.034(2) 0.063(3) 0.038(3) 0.016(2) -0.010(2) -0.008(2)
C56 0.046(3) 0.046(2) 0.022(2) 0.0039(19) -0.005(2) -0.010(2)
C57 0.058(3) 0.046(2) 0.032(2) 0.009(2) -0.019(2) -0.006(2)
C58 0.046(2) 0.039(2) 0.030(2) 0.0053(19) -0.004(2) -0.003(2)
C59 0.040(2) 0.044(2) 0.034(2) 0.011(2) 0.004(2) -0.004(2)
C60 0.065(3) 0.074(3) 0.038(3) 0.026(3) 0.001(3) -0.007(3)
C61 0.077(4) 0.084(4) 0.059(3) 0.041(3) 0.009(3) -0.020(3)
C62 0.069(4) 0.084(4) 0.068(4) 0.037(3) 0.007(3) -0.030(3)
C63 0.046(3) 0.080(4) 0.066(4) 0.021(3) 0.011(3) -0.010(3)
C64 0.039(2) 0.047(3) 0.041(3) 0.007(2) -0.002(2) -0.003(2)
C65 0.032(2) 0.061(3) 0.044(3) 0.013(2) 0.004(2) -0.001(2)
C66 0.032(2) 0.038(2) 0.036(2) 0.006(2) 0.004(2) -0.0009(19)
C67 0.039(2) 0.041(2) 0.031(2) 0.007(2) -0.003(2) -0.004(2)
C68 0.069(4) 0.057(3) 0.036(3) 0.008(3) 0.001(3) 0.016(3)
C69 0.033(2) 0.0298(19) 0.035(2) 0.0030(18) 0.000(2) 0.0048(18)
C70 0.050(2) 0.083(4) 0.070(4) -0.007(3) -0.008(3) -0.011(3)
C71 0.107(4) 0.124(6) 0.129(5) 0.003(5) -0.022(4) -0.012(4)
C71A 0.107(4) 0.124(6) 0.129(5) 0.003(5) -0.022(4) -0.012(4)
C72 0.110(3) 0.106(3) 0.114(3) 0.003(3) -0.027(3) -0.016(3)
C72A 0.110(3) 0.106(3) 0.114(3) 0.003(3) -0.027(3) -0.016(3)
C73 0.092(5) 0.079(4) 0.067(4) -0.016(4) -0.015(4) -0.003(4)
C74 0.116(6) 0.124(5) 0.129(6) -0.005(4) -0.004(4) -0.001(5)
C74A 0.116(6) 0.124(5) 0.129(6) -0.005(4) -0.004(4) -0.001(5)
C75 0.089(3) 0.098(3) 0.104(3) -0.017(3) -0.009(3) -0.015(3)
C75A 0.089(3) 0.098(3) 0.104(3) -0.017(3) -0.009(3) -0.015(3)

loop_
_atom_type_symbol
_atom_type_description
_atom_type_scat_dispersion_real
_atom_type_scat_dispersion_imag
_atom_type_scat_source
C C 0.0033 0.0016 'International Tables Vol C Tables 4.2.6.8 and 6.1.1.4'
H H 0.0000 0.0000 'International Tables Vol C Tables 4.2.6.8 and 6.1.1.4'
Dy Dy -0.1892 4.4098 'International Tables Vol C Tables 4.2.6.8 and 6.1.1.4'
N N 0.0061 0.0033 'International Tables Vol C Tables 4.2.6.8 and 6.1.1.4'
O O 0.0106 0.0060 'International Tables Vol C Tables 4.2.6.8 and 6.1.1.4'

loop_
_geom_angle_atom_site_label_1
_geom_angle_atom_site_label_2
_geom_angle_atom_site_label_3
_geom_angle
_geom_angle_site_symmetry_1
_geom_angle_site_symmetry_3
O2 Dy1 O10 65.86(9) . 4
O2 Dy1 O11 78.77(11) . 4
O2 Dy1 O16 141.41(10) . 3_545
O2 Dy1 O17 146.37(11) . 3_545
O2 Dy1 O19 74.74(11) . .
O2 Dy1 O21W 75.25(10) . .
O2 Dy1 C46 68.16(11) . 4
O2 Dy1 C69 156.29(11) . 3_545
O4 Dy1 O2 77.04(10) 4_465 .
O4 Dy1 O7 71.00(10) 4_465 .
O4 Dy1 O10 73.79(10) 4_465 4
O4 Dy1 O11 121.38(11) 4_465 4
O4 Dy1 O16 140.27(10) 4_465 3_545
O4 Dy1 O17 102.76(10) 4_465 3_545
O4 Dy1 O19 142.26(11) 4_465 .
O4 Dy1 O21W 74.08(11) 4_465 .
O4 Dy1 C46 98.16(11) 4_465 4
O4 Dy1 C69 122.75(11) 4_465 3_545
O7 Dy1 O2 130.53(10) . .
O7 Dy1 O10 69.49(9) . 4
O7 Dy1 O11 86.70(11) . 4
O7 Dy1 O16 73.05(11) . 3_545
O7 Dy1 O17 78.46(11) . 3_545
O7 Dy1 O19 146.58(11) . .
O7 Dy1 O21W 127.56(11) . .
O7 Dy1 C46 80.00(11) . 4
O7 Dy1 C69 72.14(11) . 3_545
O10 Dy1 C46 24.56(10) 4 4
O11 Dy1 O10 47.60(9) 4 4
O11 Dy1 O16 72.17(11) 4 3_545
O11 Dy1 O17 125.41(11) 4 3_545
O11 Dy1 C46 23.36(11) 4 4
O11 Dy1 C69 98.23(12) 4 3_545
O16 Dy1 O10 108.54(10) 3_545 4
O16 Dy1 C46 91.72(11) 3_545 4
O16 Dy1 C69 26.12(11) 3_545 3_545
O17 Dy1 O10 147.17(10) 3_545 4
O17 Dy1 O16 53.23(10) 3_545 3_545
O17 Dy1 C46 142.99(11) 3_545 4
O17 Dy1 C69 27.23(11) 3_545 3_545
O19 Dy1 O10 115.35(10) . 4
O19 Dy1 O11 76.71(11) . 4
O19 Dy1 O16 74.30(11) . 3_545
O19 Dy1 O17 87.74(11) . 3_545
O19 Dy1 O21W 74.88(11) . .
O19 Dy1 C46 94.09(12) . 4
O19 Dy1 C69 81.66(12) . 3_545
O21W Dy1 O10 133.82(10) . 4
O21W Dy1 O11 145.52(12) . 4
O21W Dy1 O16 117.41(11) . 3_545
O21W Dy1 O17 72.53(11) . 3_545
O21W Dy1 C46 143.39(11) . 4
O21W Dy1 C69 96.58(12) . 3_545
C69 Dy1 O10 128.75(11) 3_545 4
C69 Dy1 C46 116.59(12) 3_545 4
O1 Dy2 O4 71.51(9) . 4_465
O1 Dy2 O5 83.42(11) . 4_465
O1 Dy2 O8 138.03(10) . .
O1 Dy2 O20 130.43(14) . .
O1 Dy2 O22W 131.89(11) . .
O1 Dy2 C23 80.39(11) . 4_465
O4 Dy2 C23 25.70(11) 4_465 4_465
O5 Dy2 O4 50.61(10) 4_465 4_465
O5 Dy2 C23 25.59(12) 4_465 4_465
O8 Dy2 O4 70.05(10) . 4_465
O8 Dy2 O5 85.09(11) . 4_465
O8 Dy2 O22W 75.60(11) . .
O8 Dy2 C23 72.26(11) . 4_465
O10 Dy2 O1 75.27(10) 4 .
O10 Dy2 O4 79.17(10) 4 4_465
O10 Dy2 O5 129.54(11) 4 4_465
O10 Dy2 O8 81.59(11) 4 .
O10 Dy2 O14 107.44(13) 4 .
O10 Dy2 O20 152.71(14) 4 .
O10 Dy2 O22W 79.74(12) 4 .
O10 Dy2 C23 104.79(13) 4 4_465
O14 Dy2 O1 72.70(11) . .
O14 Dy2 O4 140.39(10) . 4_465
O14 Dy2 O5 108.88(13) . 4_465
O14 Dy2 O8 148.70(11) . .
O14 Dy2 O20 77.36(15) . .
O14 Dy2 O22W 76.69(12) . .
O14 Dy2 C23 130.39(13) . 4_465
O20 Dy2 O4 114.81(12) . 4_465
O20 Dy2 O5 70.04(13) . 4_465
O20 Dy2 O8 81.77(14) . .
O20 Dy2 O22W 75.27(14) . .
O20 Dy2 C23 90.47(14) . 4_465
O22W Dy2 O4 141.78(10) . 4_465
O22W Dy2 O5 142.28(12) . 4_465
O22W Dy2 C23 146.37(12) . 4_465
C22 O1 Dy2 137.6(3) . .
C22 O2 Dy1 139.9(3) . .
Dy1 O4 Dy2 105.67(10) 4_565 4_565
C23 O4 Dy1 165.8(3) . 4_565
C23 O4 Dy2 87.4(3) . 4_565
C23 O5 Dy2 100.1(3) . 4_565
C45 O7 Dy1 144.6(3) . .
C45 O8 Dy2 133.5(3) . .
Dy2 O10 Dy1 101.37(10) 4_455 4_455
C46 O10 Dy1 83.7(3) . 4_455
C46 O10 Dy2 171.8(3) . 4_455
C46 O11 Dy1 107.0(2) . 4_455
C68 O14 Dy2 139.4(3) . .
C69 O16 Dy1 93.0(3) . 3_554
C69 O17 Dy1 93.0(3) . 3_554
C70 O19 Dy1 126.2(4) . .
C73 O20 Dy2 148.1(5) . .
C70 N1 C71 135.2(7) . .
C70 N1 C71A 111.3(6) . .
C70 N1 C72 108.8(6) . .
C70 N1 C72A 124.4(7) . .
C71 N1 C71A 24.3(7) . .
C71 N1 C72 115.5(7) . .
C71A N1 C72 137.5(8) . .
C72A N1 C71 93.5(8) . .
C72A N1 C71A 116.5(6) . .
C72A N1 C72 43.9(8) . .
C73 N2 C74 121.9(7) . .
C73 N2 C74A 107.3(7) . .
C73 N2 C75 117.2(7) . .
C73 N2 C75A 136.8(7) . .
C74 N2 C74A 28.7(9) . .
C74 N2 C75 120.5(7) . .
C74 N2 C75A 95.0(6) . .
C75 N2 C74A 131.6(8) . .
C75 N2 C75A 29.4(7) . .
C75A N2 C74A 115.5(7) . .
C76 N3 C77 107.3(5) . .
C76 N3 C78 147.2(7) . .
C78 N3 C77 105.4(6) . .
C79 N4 C80 126.6(6) . .
C79 N4 C81 127.7(7) . .
C80 N4 C81 105.6(7) . .
C82 N5 C83 122.2(10) . .
C82 N5 C84 130.0(10) . .
C84 N5 C83 106.8(10) . .
O3 C1 C2 121.9(4) . .
O3 C1 C10 116.3(4) . .
C10 C1 C2 121.8(4) . .
C1 C2 C22 121.4(4) . .
C3 C2 C1 118.7(4) . .
C3 C2 C22 119.9(4) . .
C2 C3 C4 122.5(4) . .
C3 C4 C5 120.6(4) . .
C3 C4 C9 118.7(4) . .
C9 C4 C5 120.7(4) . .
C6 C5 C4 120.3(5) . .
C5 C6 C7 119.8(5) . .
C8 C7 C6 121.6(5) . .
C7 C8 C9 120.4(5) . .
C4 C9 C8 117.1(4) . .
C4 C9 C10 119.7(4) . .
C10 C9 C8 123.2(4) . .
C1 C10 C9 118.4(4) . .
C1 C10 C11 118.9(4) . .
C9 C10 C11 122.7(4) . .
C12 C11 C10 116.5(4) . .
C13 C12 C11 121.7(4) . .
C21 C12 C11 120.5(4) . .
C21 C12 C13 117.4(4) . .
C14 C13 C12 123.5(4) . .
C18 C13 C12 119.8(4) . .
C18 C13 C14 116.7(4) . .
C15 C14 C13 121.0(5) . .
C14 C15 C16 122.7(6) . .
C17 C16 C15 118.9(6) . .
C16 C17 C18 121.7(5) . .
C13 C18 C17 119.0(4) . .
C19 C18 C13 119.8(4) . .
C19 C18 C17 121.2(4) . .
C20 C19 C18 122.0(4) . .
C19 C20 C21 118.2(4) . .
C19 C20 C23 119.9(4) . .
C21 C20 C23 121.7(4) . .
O6 C21 C12 117.6(4) . .
O6 C21 C20 119.9(4) . .
C12 C21 C20 122.5(4) . .
O1 C22 C2 116.6(4) . .
O2 C22 O1 124.6(4) . .
O2 C22 C2 118.8(4) . .
O4 C23 Dy2 66.8(2) . 4_565
O4 C23 O5 118.7(4) . .
O4 C23 C20 121.4(4) . .
O5 C23 Dy2 54.3(2) . 4_565
O5 C23 C20 119.8(4) . .
C20 C23 Dy2 160.7(3) . 4_565
O9 C24 C25 121.2(4) . .
O9 C24 C33 118.4(4) . .
C33 C24 C25 120.5(4) . .
C24 C25 C45 121.7(4) . .
C26 C25 C24 119.8(4) . .
C26 C25 C45 118.5(4) . .
C25 C26 C27 121.9(4) . .
C26 C27 C32 118.0(4) . .
C28 C27 C26 120.5(5) . .
C28 C27 C32 121.5(4) . .
C29 C28 C27 120.4(5) . .
C28 C29 C30 119.7(6) . .
C31 C30 C29 121.0(5) . .
C30 C31 C32 122.4(5) . .
C27 C32 C31 114.9(5) . .
C33 C32 C27 120.9(4) . .
C33 C32 C31 124.1(4) . .
C24 C33 C32 118.8(4) . .
C24 C33 C34 117.6(4) . .
C32 C33 C34 123.4(4) . .
C33 C34 C35 117.8(4) . .
C36 C35 C34 123.0(4) . .
C44 C35 C34 119.9(4) . .
C44 C35 C36 116.6(4) . .
C35 C36 C37 123.4(5) . .
C35 C36 C41 120.9(4) . .
C41 C36 C37 115.7(5) . .
C38 C37 C36 121.6(5) . .
C37 C38 C39 121.9(6) . .
C40 C39 C38 117.8(6) . .
C39 C40 C41 122.4(6) . .
C40 C41 C36 120.4(5) . .
C42 C41 C36 118.7(4) . .
C42 C41 C40 120.9(5) . .
C43 C42 C41 122.1(4) . .
C42 C43 C44 118.8(4) . .
C42 C43 C46 120.0(4) . .
C44 C43 C46 121.1(4) . .
O12 C44 C35 115.8(4) . .
O12 C44 C43 121.5(4) . .
C43 C44 C35 122.6(4) . .
O7 C45 O8 125.0(4) . .
O7 C45 C25 118.1(4) . .
O8 C45 C25 116.9(4) . .
O10 C46 Dy1 71.7(2) . 4_455
O10 C46 C43 120.2(4) . .
O11 C46 Dy1 49.6(2) . 4_455
O11 C46 O10 120.1(4) . .
O11 C46 C43 119.7(4) . .
C43 C46 Dy1 163.6(3) . 4_455
O15 C47 C48 119.5(4) . .
O15 C47 C56 118.6(4) . .
C56 C47 C48 121.9(4) . .
C47 C48 C68 123.5(4) . .
C49 C48 C47 118.6(5) . .
C49 C48 C68 117.9(5) . .
C48 C49 C50 122.6(5) . .
C49 C50 C51 122.6(5) . .
C49 C50 C55 117.8(4) . .
C51 C50 C55 119.7(5) . .
C52 C51 C50 121.1(6) . .
C51 C52 C53 118.7(6) . .
C54 C53 C52 124.0(6) . .
C53 C54 C55 118.7(5) . .
C50 C55 C54 117.6(4) . .
C56 C55 C50 121.4(4) . .
C56 C55 C54 120.8(5) . .
C47 C56 C55 117.6(4) . .
C47 C56 C57 119.6(4) . .
C55 C56 C57 122.7(4) . .
C58 C57 C56 116.3(4) . .
C59 C58 C57 120.6(4) . .
C67 C58 C57 120.8(4) . .
C67 C58 C59 118.6(4) . .
C60 C59 C58 123.5(4) . .
C60 C59 C64 116.7(4) . .
C64 C59 C58 119.7(4) . .
C61 C60 C59 121.3(5) . .
C62 C61 C60 120.9(5) . .
C63 C62 C61 119.6(5) . .
C62 C63 C64 121.5(5) . .
C63 C64 C59 120.0(4) . .
C63 C64 C65 120.6(5) . .
C65 C64 C59 119.4(4) . .
C66 C65 C64 120.6(4) . .
C65 C66 C67 119.7(4) . .
C65 C66 C69 118.5(4) . .
C67 C66 C69 121.7(4) . .
O18 C67 C58 119.3(4) . .
O18 C67 C66 119.0(4) . .
C58 C67 C66 121.7(4) . .
O13 C68 O14 124.3(5) . .
O13 C68 C48 120.1(5) . .
O14 C68 C48 115.5(5) . .
O16 C69 Dy1 60.8(2) . 3_554
O16 C69 O17 120.1(4) . .
O16 C69 C66 120.5(4) . .
O17 C69 Dy1 59.7(2) . 3_554
O17 C69 C66 119.3(4) . .
C66 C69 Dy1 172.0(3) . 3_554
O19 C70 N1 126.2(6) . .
O20 C73 N2 129.7(7) . .
O23 C76 N3 119.8(7) . .
O24 C79 N4 126.3(7) . .
O25 C82 N5 131.9(12) . .

loop_
_geom_bond_atom_site_label_1
_geom_bond_atom_site_label_2
_geom_bond_distance
_geom_bond_site_symmetry_2
Dy1 O2 2.364(3) .
Dy1 O4 2.343(3) 4_465
Dy1 O7 2.345(3) .
Dy1 O10 2.883(3) 4
Dy1 O11 2.404(3) 4
Dy1 O16 2.454(3) 3_545
Dy1 O17 2.427(3) 3_545
Dy1 O19 2.366(3) .
Dy1 O21W 2.396(3) .
Dy1 C46 3.018(4) 4
Dy1 C69 2.806(5) 3_545
Dy2 O1 2.324(3) .
Dy2 O4 2.676(3) 4_465
Dy2 O5 2.399(3) 4_465
Dy2 O8 2.334(3) .
Dy2 O10 2.269(3) 4
Dy2 O14 2.296(3) .
Dy2 O20 2.325(4) .
Dy2 O22W 2.376(3) .
Dy2 C23 2.908(5) 4_465
O1 C22 1.272(5) .
O2 C22 1.256(5) .
O3 C1 1.368(5) .
O4 Dy1 2.343(3) 4_565
O4 Dy2 2.676(3) 4_565
O4 C23 1.262(5) .
O5 Dy2 2.399(3) 4_565
O5 C23 1.276(6) .
O6 C21 1.354(6) .
O7 C45 1.221(5) .
O8 C45 1.298(5) .
O9 C24 1.363(5) .
O10 Dy1 2.883(3) 4_455
O10 Dy2 2.269(3) 4_455
O10 C46 1.262(5) .
O11 Dy1 2.404(3) 4_455
O11 C46 1.252(6) .
O12 C44 1.357(5) .
O13 C68 1.211(7) .
O14 C68 1.295(7) .
O15 C47 1.382(5) .
O16 Dy1 2.454(3) 3_554
O16 C69 1.237(5) .
O17 Dy1 2.427(3) 3_554
O17 C69 1.286(5) .
O18 C67 1.353(5) .
O19 C70 1.214(6) .
O20 C73 1.138(8) .
O23 C76 1.175(9) .
O24 C79 1.183(9) .
O25 C82 1.233(12) .
N1 C70 1.335(6) .
N1 C71 1.460(7) .
N1 C71A 1.478(7) .
N1 C72 1.486(8) .
N1 C72A 1.449(7) .
N2 C73 1.325(6) .
N2 C74 1.438(7) .
N2 C74A 1.473(8) .
N2 C75 1.455(7) .
N2 C75A 1.466(7) .
N3 C76 1.379(7) .
N3 C77 1.481(6) .
N3 C78 1.418(7) .
N4 C79 1.320(7) .
N4 C80 1.416(7) .
N4 C81 1.454(7) .
N5 C82 1.357(8) .
N5 C83 1.475(8) .
N5 C84 1.469(9) .
C1 C2 1.413(6) .
C1 C10 1.385(6) .
C2 C3 1.346(6) .
C2 C22 1.510(5) .
C3 C4 1.401(6) .
C4 C5 1.426(6) .
C4 C9 1.412(6) .
C5 C6 1.352(7) .
C6 C7 1.412(8) .
C7 C8 1.362(8) .
C8 C9 1.440(6) .
C9 C10 1.419(6) .
C10 C11 1.523(6) .
C11 C12 1.505(6) .
C12 C13 1.442(6) .
C12 C21 1.384(6) .
C13 C14 1.435(6) .
C13 C18 1.427(7) .
C14 C15 1.336(8) .
C15 C16 1.395(8) .
C16 C17 1.338(8) .
C17 C18 1.430(7) .
C18 C19 1.380(6) .
C19 C20 1.378(7) .
C20 C21 1.432(6) .
C20 C23 1.476(6) .
C23 Dy2 2.908(5) 4_565
C24 C25 1.456(6) .
C24 C33 1.383(6) .
C25 C26 1.350(6) .
C25 C45 1.510(6) .
C26 C27 1.421(6) .
C27 C28 1.383(7) .
C27 C32 1.430(7) .
C28 C29 1.348(8) .
C29 C30 1.416(9) .
C30 C31 1.313(8) .
C31 C32 1.436(6) .
C32 C33 1.424(7) .
C33 C34 1.510(7) .
C34 C35 1.517(7) .
C35 C36 1.424(7) .
C35 C44 1.408(6) .
C36 C37 1.439(7) .
C36 C41 1.426(7) .
C37 C38 1.366(9) .
C38 C39 1.402(10) .
C39 C40 1.369(9) .
C40 C41 1.404(8) .
C41 C42 1.389(7) .
C42 C43 1.371(6) .
C43 C44 1.405(6) .
C43 C46 1.491(6) .
C46 Dy1 3.018(4) 4_455
C47 C48 1.428(7) .
C47 C56 1.392(6) .
C48 C49 1.351(7) .
C48 C68 1.512(7) .
C49 C50 1.402(7) .
C50 C51 1.415(7) .
C50 C55 1.426(8) .
C51 C52 1.372(8) .
C52 C53 1.372(9) .
C53 C54 1.367(7) .
C54 C55 1.443(7) .
C55 C56 1.401(7) .
C56 C57 1.521(7) .
C57 C58 1.520(6) .
C58 C59 1.436(6) .
C58 C67 1.376(6) .
C59 C60 1.413(7) .
C59 C64 1.422(6) .
C60 C61 1.376(8) .
C61 C62 1.375(9) .
C62 C63 1.361(8) .
C63 C64 1.395(7) .
C64 C65 1.420(6) .
C65 C66 1.369(6) .
C66 C67 1.429(6) .
C66 C69 1.488(6) .
C69 Dy1 2.806(5) 3_554
